data_4348944
loop_
_publ_author_name
'Joarder, Biplab'
'Mukherjee, Soumya'
'Patil, Mahendra'
'Xue, Shufang'
'Tang, Jinkui'
'Ghosh, Sujit K.'

_publ_section_title
;
 Chiral biomolecule based dodecanuclear dysprosium(iii)--copper(ii)
 clusters: structural analyses and magnetic properties
;
_journal_issue 9
_journal_name_full 'Inorganic Chemistry Frontiers'
_journal_page_first 854
_journal_paper_doi 10.1039/C5QI00090D
_journal_volume 2
_journal_year 2015
_chemical_formula_sum 'C96 H112 Cu8 Dy4 N16 O40'
_chemical_formula_weight 3288.33
_space_group_crystal_system tetragonal
_space_group_IT_number 89
_space_group_name_Hall 'P 4 2'
_space_group_name_H-M_alt 'P 4 2 2'
_atom_sites_solution_hydrogens geom
_audit_creation_method SHELXL-2013
_audit_update_record
;
2015-05-28 deposited with the CCDC.
2015-07-07 downloaded from the CCDC.
;
_cell_angle_alpha 90
_cell_angle_beta 90
_cell_angle_gamma 90
_cell_formula_units_Z 1
_cell_length_a 16.9996(10)
_cell_length_b 16.9996(10)
_cell_length_c 13.1497(8)
_cell_measurement_temperature 200(2)
_cell_volume 3800.1(4)
_computing_cell_refinement 'Bruker SAINT'
_computing_data_collection 'Bruker APEX2'
_computing_data_reduction 'Bruker SAINT'
_computing_molecular_graphics 'Bruker SHELXTL'
_computing_publication_material 'Bruker SHELXTL'
_computing_structure_refinement 'SHELXL-2013 (Sheldrick 2013)'
_computing_structure_solution 'SHELXS-97 (Sheldrick 2008)'
_diffrn_ambient_temperature 200(2)
_diffrn_measured_fraction_theta_full 0.974
_diffrn_measured_fraction_theta_max 0.999
_diffrn_measurement_device_type 'Bruker APEX-II CCD'
_diffrn_measurement_method '\f and \w scans'
_diffrn_radiation_type MoK\a
_diffrn_radiation_wavelength 0.71073
_diffrn_reflns_av_R_equivalents 0.0493
_diffrn_reflns_av_unetI/netI 0.0377
_diffrn_reflns_Laue_measured_fraction_full 0.974
_diffrn_reflns_Laue_measured_fraction_max 0.999
_diffrn_reflns_limit_h_max 16
_diffrn_reflns_limit_h_min -20
_diffrn_reflns_limit_k_max 20
_diffrn_reflns_limit_k_min -8
_diffrn_reflns_limit_l_max 15
_diffrn_reflns_limit_l_min -13
_diffrn_reflns_number 14822
_diffrn_reflns_point_group_measured_fraction_full 0.973
_diffrn_reflns_point_group_measured_fraction_max 1.000
_diffrn_reflns_theta_full 25.242
_diffrn_reflns_theta_max 24.995
_diffrn_reflns_theta_min 1.198
_diffrn_source 'fine-focus sealed tube'
_exptl_absorpt_coefficient_mu 3.101
_exptl_absorpt_correction_T_max 0.7468
_exptl_absorpt_correction_T_min 0.7267
_exptl_absorpt_correction_type multi-scan
_exptl_absorpt_process_details 'multi-scan absorption correction'
_exptl_crystal_colour Blue
_exptl_crystal_density_diffrn 1.437
_exptl_crystal_description cubic
_exptl_crystal_F_000 1616
_exptl_crystal_size_max 0.120
_exptl_crystal_size_mid 0.100
_exptl_crystal_size_min 0.090
_refine_diff_density_max 2.938
_refine_diff_density_min -1.429
_refine_diff_density_rms 0.476
_refine_ls_abs_structure_details
;
 Flack x determined using 1157 quotients [(I+)-(I-)]/[(I+)+(I-)]
 (Parsons and Flack (2004), Acta Cryst. A60, s61).
;
_refine_ls_abs_structure_Flack 0.128(16)
_refine_ls_extinction_coef 0.009(3)
_refine_ls_extinction_expression Fc^*^=kFc[1+0.001xFc^2^\l^3^/sin(2\q)]^-1/4^
_refine_ls_extinction_method SHELXL
_refine_ls_goodness_of_fit_ref 1.636
_refine_ls_hydrogen_treatment constr
_refine_ls_matrix_type full
_refine_ls_number_parameters 158
_refine_ls_number_reflns 3375
_refine_ls_number_restraints 60
_refine_ls_restrained_S_all 1.622
_refine_ls_R_factor_all 0.1087
_refine_ls_R_factor_gt 0.1045
_refine_ls_shift/su_max 0.000
_refine_ls_shift/su_mean 0.000
_refine_ls_structure_factor_coef Fsqd
_refine_ls_weighting_details 'w=1/[\s^2^(Fo^2^)+(0.2000P)^2^+0.1000P] where P=(Fo^2^+2Fc^2^)/3'
_refine_ls_weighting_scheme calc
_refine_ls_wR_factor_gt 0.3538
_refine_ls_wR_factor_ref 0.3586
_reflns_Friedel_coverage 0.705
_reflns_Friedel_fraction_full 0.971
_reflns_Friedel_fraction_max 1.000
_reflns_number_gt 3054
_reflns_number_total 3375
_reflns_threshold_expression 'I > 2\s(I)'
_cod_data_source_file c5qi00090d2.cif
_cod_data_source_block Compound1L
_cod_original_cell_volume 3800.1(5)
_cod_database_code 4348944
_shelx_space_group_comment
;
The symmetry employed for this shelxl refinement is uniquely defined
by the following loop, which should always be used as a source of
symmetry information in preference to the above space-group names.
They are only intended as comments.
;
_shelx_estimated_absorpt_t_min 0.707
_shelx_estimated_absorpt_t_max 0.768
_shelxl_version_number 2013-3

loop_
_space_group_symop_operation_xyz
'x, y, z'
'-y, x, z'
'y, -x, z'
'x, -y, -z'
'-x, y, -z'
'-x, -y, z'
'y, x, -z'
'-y, -x, -z'

loop_
_atom_site_label
_atom_site_type_symbol
_atom_site_fract_x
_atom_site_fract_y
_atom_site_fract_z
_atom_site_U_iso_or_equiv
_atom_site_adp_type
_atom_site_occupancy
_atom_site_site_symmetry_order
_atom_site_calc_flag
_atom_site_refinement_flags_posn
_atom_site_refinement_flags_adp
_atom_site_refinement_flags_occupancy
C1 C 0.6496(13) 0.1906(12) 0.985(2) 0.042(5) Uiso 1 1 d . . .
H1A H 0.6871 0.2072 0.9335 0.051 Uiso 1 1 calc R U .
H1B H 0.6769 0.1841 1.0490 0.051 Uiso 1 1 calc R U .
C2 C 0.611(2) 0.119(2) 0.955(3) 0.078(10) Uani 1 1 d . U .
H2A H 0.6425 0.0757 0.9803 0.094 Uiso 1 1 calc R U .
H2B H 0.5611 0.1171 0.9910 0.094 Uiso 1 1 calc R U .
C3 C 0.596(2) 0.1048(17) 0.858(3) 0.061(8) Uani 1 1 d . . .
C4 C 0.627(2) 0.0419(19) 0.803(3) 0.063(7) Uani 1 1 d . U .
H4 H 0.6561 0.0026 0.8351 0.076 Uiso 1 1 calc R U .
C5 C 0.613(2) 0.040(2) 0.695(3) 0.083(11) Uiso 1 1 d . . .
H5 H 0.6431 0.0079 0.6528 0.100 Uiso 1 1 calc R U .
C6 C 0.559(2) 0.0810(19) 0.658(3) 0.062(8) Uani 1 1 d . U .
H6 H 0.5366 0.0693 0.5952 0.075 Uiso 1 1 calc R U .
C7 C 0.5375(18) 0.1414(18) 0.711(2) 0.058(7) Uani 1 1 d . U .
H7 H 0.5129 0.1818 0.6760 0.070 Uiso 1 1 calc R U .
C8 C 0.703(2) 0.371(2) 0.764(3) 0.066(8) Uani 1 1 d . U .
C9 C 0.7025(13) 0.3037(18) 0.666(2) 0.118(13) Uani 1 1 d G U .
H9 H 0.6501 0.2922 0.6386 0.142 Uiso 1 1 calc R U .
C10 C 0.7437(18) 0.2368(16) 0.703(2) 0.103(14) Uiso 1 1 d G . .
H10A H 0.7484 0.2393 0.7761 0.124 Uiso 1 1 calc R U .
H10B H 0.7155 0.1891 0.6850 0.124 Uiso 1 1 calc R U .
C11 C 0.8195(15) 0.2364(15) 0.657(2) 0.079(10) Uani 1 1 d G U .
H11A H 0.8269 0.1886 0.6183 0.095 Uiso 1 1 calc R U .
H11B H 0.8598 0.2387 0.7095 0.095 Uiso 1 1 calc R U .
C12 C 0.8251(12) 0.3031(16) 0.593(2) 0.082(10) Uani 1 1 d G U .
N2 N 0.7528(13) 0.3447(12) 0.5980(17) 0.069(7) Uani 1 1 d G . .
H2 H 0.7415 0.3872 0.5658 0.083 Uiso 1 1 calc R U .
Cu1 Cu 0.5039(3) 0.25212(16) 0.8774(3) 0.0688(14) Uani 1 1 d . . .
Dy1 Dy 0.61386(5) 0.38614(5) 1.0000 0.0397(8) Uani 1 2 d S T P
N1 N 0.5462(17) 0.1525(15) 0.812(2) 0.066(7) Uani 1 1 d . . .
O1 O 0.5788(9) 0.2532(9) 0.995(2) 0.052(4) Uani 1 1 d . . .
O2 O 0.6620(14) 0.3350(14) 0.8449(13) 0.054(4) Uani 1 1 d . U .
O3 O 0.424(3) 0.2536(18) 0.775(2) 0.126(16) Uani 1 1 d . . .
O4 O 0.878(2) 0.322(2) 0.535(3) 0.111(10) Uani 1 1 d . U .
O5 O 0.4971(12) 0.3720(8) 0.8991(11) 0.035(3) Uiso 1 1 d . . .

loop_
_atom_site_aniso_label
_atom_site_aniso_U_11
_atom_site_aniso_U_22
_atom_site_aniso_U_33
_atom_site_aniso_U_23
_atom_site_aniso_U_13
_atom_site_aniso_U_12
C2 0.078(10) 0.078(10) 0.078(10) -0.0002(14) 0.0000(14) -0.0003(14)
C3 0.08(2) 0.039(14) 0.06(2) 0.005(14) -0.009(17) 0.004(14)
C4 0.063(8) 0.063(8) 0.063(8) 0.0002(14) -0.0001(14) 0.0003(14)
C6 0.062(8) 0.062(8) 0.062(8) 0.0000(14) 0.0001(14) -0.0003(14)
C7 0.058(7) 0.058(7) 0.059(7) -0.0002(14) -0.0001(14) -0.0002(14)
C8 0.066(8) 0.066(8) 0.066(8) -0.0005(14) 0.0001(14) -0.0001(14)
C9 0.118(13) 0.118(13) 0.118(13) -0.0001(14) 0.0000(14) -0.0002(14)
C11 0.079(10) 0.079(10) 0.079(10) 0.0000(14) 0.0004(14) -0.0001(14)
C12 0.082(10) 0.082(10) 0.082(10) -0.0001(14) 0.0001(14) -0.0001(14)
N2 0.049(14) 0.084(19) 0.074(18) -0.024(16) 0.004(13) -0.005(14)
Cu1 0.110(3) 0.0357(16) 0.061(2) -0.0118(14) -0.058(3) 0.007(3)
Dy1 0.0392(8) 0.0392(8) 0.0407(12) -0.0206(6) -0.0206(6) 0.0142(5)
N1 0.080(18) 0.052(14) 0.066(16) -0.006(13) 0.011(14) -0.031(13)
O1 0.047(8) 0.045(8) 0.064(11) 0.005(12) -0.022(11) 0.003(7)
O2 0.054(4) 0.054(4) 0.054(4) -0.0005(13) -0.0002(13) 0.0001(13)
O3 0.23(4) 0.09(2) 0.059(16) -0.017(13) -0.032(19) 0.12(3)
O4 0.110(10) 0.111(10) 0.111(10) 0.000(3) 0.001(3) -0.001(3)

loop_
_atom_type_symbol
_atom_type_description
_atom_type_scat_dispersion_real
_atom_type_scat_dispersion_imag
_atom_type_scat_source
C C 0.0033 0.0016 'International Tables Vol C Tables 4.2.6.8 and 6.1.1.4'
H H 0.0000 0.0000 'International Tables Vol C Tables 4.2.6.8 and 6.1.1.4'
Cu Cu 0.3201 1.2651 'International Tables Vol C Tables 4.2.6.8 and 6.1.1.4'
Dy Dy -0.1892 4.4098 'International Tables Vol C Tables 4.2.6.8 and 6.1.1.4'
N N 0.0061 0.0033 'International Tables Vol C Tables 4.2.6.8 and 6.1.1.4'
O O 0.0106 0.0060 'International Tables Vol C Tables 4.2.6.8 and 6.1.1.4'

loop_
_geom_angle_atom_site_label_1
_geom_angle_atom_site_label_2
_geom_angle_atom_site_label_3
_geom_angle
_geom_angle_site_symmetry_1
_geom_angle_site_symmetry_3
C2 C1 O1 104(2) . .
C2 C1 H1A 111.0 . .
O1 C1 H1A 111.0 . .
C2 C1 H1B 111.0 . .
O1 C1 H1B 111.0 . .
H1A C1 H1B 109.0 . .
C3 C2 C1 120(4) . .
C3 C2 H2A 107.2 . .
C1 C2 H2A 107.2 . .
C3 C2 H2B 107.2 . .
C1 C2 H2B 107.2 . .
H2A C2 H2B 106.9 . .
C2 C3 N1 117(3) . .
C2 C3 C4 125(3) . .
N1 C3 C4 118(3) . .
C3 C4 C5 118(3) . .
C3 C4 H4 121.1 . .
C5 C4 H4 121.1 . .
C6 C5 C4 120(4) . .
C6 C5 H5 120.2 . .
C4 C5 H5 120.2 . .
C5 C6 C7 116(4) . .
C5 C6 H6 122.0 . .
C7 C6 H6 122.0 . .
C6 C7 N1 128(3) . .
C6 C7 H7 116.1 . .
N1 C7 H7 116.1 . .
O3 C8 O2 123(3) 2_655 .
O3 C8 C9 127(3) 2_655 .
O2 C8 C9 106(2) . .
N2 C9 C10 108.0 . .
N2 C9 C8 98(2) . .
C10 C9 C8 106(2) . .
N2 C9 H9 114.4 . .
C10 C9 H9 114.4 . .
C8 C9 H9 114.4 . .
C11 C10 C9 108.0 . .
C11 C10 H10A 110.1 . .
C9 C10 H10A 110.1 . .
C11 C10 H10B 110.1 . .
C9 C10 H10B 110.1 . .
H10A C10 H10B 108.4 . .
C10 C11 C12 108.0 . .
C10 C11 H11A 110.1 . .
C12 C11 H11A 110.1 . .
C10 C11 H11B 110.1 . .
C12 C11 H11B 110.1 . .
H11A C11 H11B 108.4 . .
O4 C12 N2 122(2) . .
O4 C12 C11 130(2) . .
N2 C12 C11 108.0 . .
C12 N2 C9 108.0 . .
C12 N2 H2 126.0 . .
C9 N2 H2 126.0 . .
O3 Cu1 O1 174.1(13) . .
O3 Cu1 N1 88.0(11) . .
O1 Cu1 N1 96.3(10) . .
O3 Cu1 O5 92.6(10) . .
O1 Cu1 O5 85.4(6) . .
N1 Cu1 O5 154.5(9) . .
O3 Cu1 O1 94.8(13) . 5_657
O1 Cu1 O1 79.5(7) . 5_657
N1 Cu1 O1 124.0(8) . 5_657
O5 Cu1 O1 81.4(6) . 5_657
O3 Cu1 Dy1 84.7(7) . 3_565
O1 Cu1 Dy1 90.1(6) . 3_565
N1 Cu1 Dy1 163.4(7) . 3_565
O5 Cu1 Dy1 41.1(5) . 3_565
O1 Cu1 Dy1 42.3(4) 5_657 3_565
O5 Dy1 O5 119.7(7) 5_657 2_655
O5 Dy1 O1 73.0(7) 5_657 .
O5 Dy1 O1 142.9(8) 2_655 .
O5 Dy1 O1 142.9(8) 5_657 8_667
O5 Dy1 O1 73.0(7) 2_655 8_667
O1 Dy1 O1 119.5(8) . 8_667
O5 Dy1 O2 137.5(8) 5_657 .
O5 Dy1 O2 76.7(7) 2_655 .
O1 Dy1 O2 73.1(10) . .
O1 Dy1 O2 77.4(9) 8_667 .
O5 Dy1 O2 76.7(7) 5_657 8_667
O5 Dy1 O2 137.5(8) 2_655 8_667
O1 Dy1 O2 77.4(9) . 8_667
O1 Dy1 O2 73.1(10) 8_667 8_667
O2 Dy1 O2 119.3(8) . 8_667
O5 Dy1 O5 81.4(7) 5_657 8_667
O5 Dy1 O5 68.5(6) 2_655 8_667
O1 Dy1 O5 147.1(8) . 8_667
O1 Dy1 O5 71.2(6) 8_667 8_667
O2 Dy1 O5 138.3(8) . 8_667
O2 Dy1 O5 76.9(7) 8_667 8_667
O5 Dy1 O5 68.5(6) 5_657 .
O5 Dy1 O5 81.4(7) 2_655 .
O1 Dy1 O5 71.2(6) . .
O1 Dy1 O5 147.1(8) 8_667 .
O2 Dy1 O5 76.9(7) . .
O2 Dy1 O5 138.3(8) 8_667 .
O5 Dy1 O5 118.1(7) 8_667 .
O5 Dy1 Cu1 109.6(4) 5_657 8_667
O5 Dy1 Cu1 75.6(4) 2_655 8_667
O1 Dy1 Cu1 136.4(5) . 8_667
O1 Dy1 Cu1 35.9(6) 8_667 8_667
O2 Dy1 Cu1 112.6(7) . 8_667
O2 Dy1 Cu1 61.9(7) 8_667 8_667
O5 Dy1 Cu1 37.5(3) 8_667 8_667
O5 Dy1 Cu1 151.9(4) . 8_667
O5 Dy1 Cu1 150.3(4) 5_657 2_655
O5 Dy1 Cu1 35.8(4) 2_655 2_655
O1 Dy1 Cu1 136.0(6) . 2_655
O1 Dy1 Cu1 39.0(7) 8_667 2_655
O2 Dy1 Cu1 65.1(7) . 2_655
O2 Dy1 Cu1 111.3(7) 8_667 2_655
O5 Dy1 Cu1 73.2(4) 8_667 2_655
O5 Dy1 Cu1 110.3(4) . 2_655
Cu1 Dy1 Cu1 56.70(13) 8_667 2_655
O5 Dy1 Cu1 35.8(4) 5_657 5_657
O5 Dy1 Cu1 150.3(4) 2_655 5_657
O1 Dy1 Cu1 39.0(7) . 5_657
O1 Dy1 Cu1 136.0(6) 8_667 5_657
O2 Dy1 Cu1 111.3(7) . 5_657
O2 Dy1 Cu1 65.1(7) 8_667 5_657
O5 Dy1 Cu1 110.3(4) 8_667 5_657
O5 Dy1 Cu1 73.2(4) . 5_657
Cu1 Dy1 Cu1 122.63(12) 8_667 5_657
Cu1 Dy1 Cu1 173.46(17) 2_655 5_657
O5 Dy1 Dy1 35.5(4) 5_657 3_565
O5 Dy1 Dy1 96.0(3) 2_655 3_565
O1 Dy1 Dy1 75.2(4) . 3_565
O1 Dy1 Dy1 165.2(4) 8_667 3_565
O2 Dy1 Dy1 110.3(6) . 3_565
O2 Dy1 Dy1 111.6(6) 8_667 3_565
O5 Dy1 Dy1 95.8(3) 8_667 3_565
O5 Dy1 Dy1 34.2(4) . 3_565
Cu1 Dy1 Dy1 132.70(6) 8_667 3_565
Cu1 Dy1 Dy1 131.56(8) 2_655 3_565
Cu1 Dy1 Dy1 54.36(8) 5_657 3_565
C3 N1 C7 116(3) . .
C3 N1 Cu1 123(2) . .
C7 N1 Cu1 120(2) . .
C1 O1 Cu1 113.7(17) . .
C1 O1 Cu1 122.7(15) . 5_657
Cu1 O1 Cu1 100.5(7) . 5_657
C1 O1 Dy1 116.7(12) . .
Cu1 O1 Dy1 101.0(8) . .
Cu1 O1 Dy1 98.7(9) 5_657 .
C8 O2 Dy1 132(2) . .
C8 O3 Cu1 130(3) 3_565 .
Cu1 O5 Dy1 103.1(7) . 3_565
Cu1 O5 Dy1 97.5(7) . .
Dy1 O5 Dy1 110.3(6) 3_565 .

loop_
_geom_bond_atom_site_label_1
_geom_bond_atom_site_label_2
_geom_bond_distance
_geom_bond_site_symmetry_2
C1 C2 1.44(4) .
C1 O1 1.61(3) .
C1 H1A 0.9700 .
C1 H1B 0.9700 .
C2 C3 1.32(6) .
C2 H2A 0.9700 .
C2 H2B 0.9700 .
C3 N1 1.32(4) .
C3 C4 1.40(5) .
C4 C5 1.45(5) .
C4 H4 0.9300 .
C5 C6 1.24(5) .
C5 H5 0.9300 .
C6 C7 1.30(4) .
C6 H6 0.9300 .
C7 N1 1.34(4) .
C7 H7 0.9300 .
C8 O3 1.17(4) 2_655
C8 O2 1.41(4) .
C8 C9 1.72(5) .
C9 N2 1.4200 .
C9 C10 1.4200 .
C9 H9 0.9800 .
C10 C11 1.4200 .
C10 H10A 0.9700 .
C10 H10B 0.9700 .
C11 C12 1.4200 .
C11 H11A 0.9700 .
C11 H11B 0.9700 .
C12 O4 1.22(4) .
C12 N2 1.4200 .
N2 H2 0.8600 .
Cu1 O3 1.92(3) .
Cu1 O1 2.01(2) .
Cu1 N1 2.03(3) .
Cu1 O5 2.061(14) .
Cu1 O1 2.19(3) 5_657
Cu1 Dy1 3.434(5) 3_565
Dy1 O5 2.319(19) 5_657
Dy1 O5 2.319(18) 2_655
Dy1 O1 2.338(15) .
Dy1 O1 2.338(15) 8_667
Dy1 O2 2.363(17) .
Dy1 O2 2.363(17) 8_667
Dy1 O5 2.399(18) 8_667
Dy1 O5 2.399(18) .
Dy1 Cu1 3.359(3) 8_667
Dy1 Cu1 3.434(5) 2_655
Dy1 Cu1 3.434(5) 5_657
Dy1 Dy1 3.8713(16) 3_565
O1 Cu1 2.19(3) 5_657
O3 C8 1.17(4) 3_565
O5 Dy1 2.319(18) 3_565
